data_4067970
loop_
_publ_author_name
'Ghereg, Dumitru'
'Sotiropoulos, Jean-Marc'
'Escudi\'e, Jean'
'Miqueu, Karinne'
'Matioszek, Dimitri'
'Ladeira, Sonia'
'Saffon-Merceron, Nathalie'

_publ_section_title
;
 Versatile 1,2- and 1,3-Dipole Behavior of the 1-Arsa-3-Germaallene
 Tip(t-Bu)Ge&#x2550;C&#x2550;AsMes*: Formation of a Heterocyclic
 Arsa(germa)carbene (AsGeHC)
;
_journal_issue 3
_journal_name_full Organometallics
_journal_page_first 930
_journal_paper_doi 10.1021/om200968x
_journal_volume 31
_journal_year 2012
_chemical_compound_source 'synthesis as described'
_chemical_formula_moiety 'C51 H69 As Ge O, C4 H10 O'
_chemical_formula_sum 'C55 H79 As Ge O2'
_chemical_formula_weight 919.71
_chemical_name_systematic
;
 ?
;
_space_group_IT_number 2
_symmetry_cell_setting triclinic
_symmetry_Int_Tables_number 2
_symmetry_space_group_name_Hall '-P 1'
_symmetry_space_group_name_H-M 'P -1'
_atom_sites_solution_hydrogens geom
_atom_sites_solution_primary direct
_atom_sites_solution_secondary difmap
_cell_angle_alpha 77.202(4)
_cell_angle_beta 85.813(4)
_cell_angle_gamma 82.062(4)
_cell_formula_units_Z 2
_cell_length_a 10.1766(10)
_cell_length_b 12.5486(12)
_cell_length_c 20.381(2)
_cell_measurement_reflns_used 9489
_cell_measurement_temperature 193(2)
_cell_measurement_theta_max 27.37
_cell_measurement_theta_min 2.46
_cell_measurement_wavelength 0.71073
_cell_volume 2511.3(4)
_computing_cell_refinement 'Bruker SMART'
_computing_data_collection 'Bruker SMART'
_computing_data_reduction 'Bruker SAINT'
_computing_molecular_graphics 'Ortep-3 for Windows (Farrugia, 1997)'
_computing_publication_material 'WinGX publication routines (Farrugia, 1999)'
_computing_structure_refinement 'SHELXL-97 (Sheldrick, 2008)'
_computing_structure_solution 'SHELXS-97 (Sheldrick, 1990)'
_diffrn_ambient_temperature 193(2)
_diffrn_measured_fraction_theta_full 0.98
_diffrn_measured_fraction_theta_max 0.98
_diffrn_measurement_device_type 'Bruker Kappa APEX II Quazar'
_diffrn_measurement_method 'phi and omega scans'
_diffrn_radiation_monochromator 'multilayer optics'
_diffrn_radiation_probe x-ray
_diffrn_radiation_source 'microfocus sealed tube'
_diffrn_radiation_type MoK\a
_diffrn_radiation_wavelength 0.71073
_diffrn_reflns_av_R_equivalents 0.0429
_diffrn_reflns_av_unetI/netI 0.0527
_diffrn_reflns_limit_h_max 11
_diffrn_reflns_limit_h_min -12
_diffrn_reflns_limit_k_max 15
_diffrn_reflns_limit_k_min -14
_diffrn_reflns_limit_l_max 25
_diffrn_reflns_limit_l_min -25
_diffrn_reflns_number 33681
_diffrn_reflns_theta_full 26.37
_diffrn_reflns_theta_max 26.37
_diffrn_reflns_theta_min 5.13
_diffrn_standards_decay_% 0
_diffrn_standards_interval_count 0
_diffrn_standards_interval_time 0
_diffrn_standards_number 0
_exptl_absorpt_coefficient_mu 1.302
_exptl_absorpt_correction_T_max 0.9744
_exptl_absorpt_correction_T_min 0.8594
_exptl_absorpt_correction_type multi-scan
_exptl_absorpt_process_details 'SADABS (Bruker-AXS)'
_exptl_crystal_colour colourless
_exptl_crystal_density_diffrn 1.216
_exptl_crystal_density_method 'not measured'
_exptl_crystal_description plate
_exptl_crystal_F_000 980
_exptl_crystal_size_max 0.12
_exptl_crystal_size_mid 0.08
_exptl_crystal_size_min 0.02
_refine_diff_density_max 0.546
_refine_diff_density_min -0.311
_refine_diff_density_rms 0.062
_refine_ls_extinction_method none
_refine_ls_goodness_of_fit_ref 1.006
_refine_ls_hydrogen_treatment constr
_refine_ls_matrix_type full
_refine_ls_number_parameters 550
_refine_ls_number_reflns 10088
_refine_ls_number_restraints 5
_refine_ls_restrained_S_all 1.007
_refine_ls_R_factor_all 0.0585
_refine_ls_R_factor_gt 0.0365
_refine_ls_shift/su_max 0.002
_refine_ls_shift/su_mean 0
_refine_ls_structure_factor_coef Fsqd
_refine_ls_weighting_details 'calc w=1/[\s^2^(Fo^2^)+(0.0334P)^2^+1.5176P] where P=(Fo^2^+2Fc^2^)/3'
_refine_ls_weighting_scheme calc
_refine_ls_wR_factor_gt 0.0784
_refine_ls_wR_factor_ref 0.0866
_reflns_number_gt 7739
_reflns_number_total 10088
_reflns_threshold_expression >2sigma(I)
_cod_data_source_file om200968x_si_002.cif
_cod_data_source_block 3
_cod_database_code 4067970

loop_
_symmetry_equiv_pos_as_xyz
'x, y, z'
'-x, -y, -z'

loop_
_atom_site_label
_atom_site_type_symbol
_atom_site_fract_x
_atom_site_fract_y
_atom_site_fract_z
_atom_site_U_iso_or_equiv
_atom_site_adp_type
_atom_site_occupancy
_atom_site_symmetry_multiplicity
_atom_site_calc_flag
_atom_site_refinement_flags
_atom_site_disorder_assembly
_atom_site_disorder_group
C1 C 0.7720(2) 0.15351(19) 0.29469(12) 0.0208(5) Uani 1 1 d . . .
C2 C 0.7932(2) 0.0478(2) 0.33590(12) 0.0228(5) Uani 1 1 d . . .
C3 C 0.6833(2) -0.0069(2) 0.36107(13) 0.0286(6) Uani 1 1 d . . .
H3 H 0.6978 -0.0782 0.3894 0.034 Uiso 1 1 calc R . .
C5 C 0.5362(2) 0.1396(2) 0.30122(13) 0.0298(6) Uani 1 1 d . . .
H5 H 0.4488 0.17 0.2882 0.036 Uiso 1 1 calc R . .
C6 C 0.6424(2) 0.1975(2) 0.27437(12) 0.0231(5) Uani 1 1 d . . .
C7 C 0.9298(2) -0.0146(2) 0.35270(13) 0.0272(6) Uani 1 1 d . . .
H7 H 0.9973 0.0337 0.3299 0.033 Uiso 1 1 calc R . .
C8 C 0.9516(3) -0.0403(2) 0.42820(14) 0.0362(7) Uani 1 1 d . . .
H8A H 0.9389 0.0284 0.4445 0.054 Uiso 1 1 calc R . .
H8B H 1.0422 -0.0768 0.4366 0.054 Uiso 1 1 calc R . .
H8C H 0.8878 -0.0889 0.4519 0.054 Uiso 1 1 calc R . .
C9 C 0.9521(3) -0.1197(2) 0.32484(16) 0.0397(7) Uani 1 1 d . . .
H9A H 0.894 -0.1723 0.3499 0.06 Uiso 1 1 calc R . .
H9B H 1.045 -0.1525 0.3297 0.06 Uiso 1 1 calc R . .
H9C H 0.9317 -0.1017 0.2771 0.06 Uiso 1 1 calc R . .
C4 C 0.5549(2) 0.0387(2) 0.34636(13) 0.0297(6) Uani 1 1 d D B .
C10 C 0.4391(3) -0.0212(2) 0.37915(16) 0.0404(7) Uani 1 1 d D . .
H10 H 0.4758 -0.0897 0.411 0.048 Uiso 1 1 calc R A 1
C11 C 0.3673(7) -0.0559(8) 0.3237(4) 0.0503(10) Uani 0.56 1 d PD B 1
H11A H 0.2903 -0.092 0.3441 0.075 Uiso 0.56 1 calc PR B 1
H11B H 0.4288 -0.107 0.3026 0.075 Uiso 0.56 1 calc PR B 1
H11C H 0.3377 0.0096 0.2895 0.075 Uiso 0.56 1 calc PR B 1
C12 C 0.3403(6) 0.0453(6) 0.4186(4) 0.0503(10) Uani 0.56 1 d PD B 1
H12A H 0.2834 0.0998 0.3873 0.075 Uiso 0.56 1 calc PR B 1
H12B H 0.3883 0.0832 0.4447 0.075 Uiso 0.56 1 calc PR B 1
H12C H 0.2853 -0.0041 0.4493 0.075 Uiso 0.56 1 calc PR B 1
C11' C 0.3374(8) -0.0363(10) 0.3343(6) 0.0503(10) Uani 0.44 1 d PD B 2
H11D H 0.2822 0.0341 0.3189 0.075 Uiso 0.44 1 calc PR B 2
H11E H 0.2814 -0.0907 0.3592 0.075 Uiso 0.44 1 calc PR B 2
H11F H 0.3816 -0.0622 0.2954 0.075 Uiso 0.44 1 calc PR B 2
C12' C 0.3813(8) 0.0333(8) 0.4380(4) 0.0503(10) Uani 0.44 1 d PD B 2
H12D H 0.345 0.1099 0.42 0.075 Uiso 0.44 1 calc PR B 2
H12E H 0.4518 0.0314 0.4686 0.075 Uiso 0.44 1 calc PR B 2
H12F H 0.3106 -0.0071 0.4625 0.075 Uiso 0.44 1 calc PR B 2
C13 C 0.6196(2) 0.2995(2) 0.21878(13) 0.0270(6) Uani 1 1 d . . .
H13 H 0.6923 0.3455 0.219 0.032 Uiso 1 1 calc R . .
C14 C 0.6289(3) 0.2652(3) 0.15121(14) 0.0412(7) Uani 1 1 d . . .
H14A H 0.7123 0.2172 0.1473 0.062 Uiso 1 1 calc R . .
H14B H 0.6265 0.3309 0.1147 0.062 Uiso 1 1 calc R . .
H14C H 0.5538 0.2255 0.1483 0.062 Uiso 1 1 calc R . .
C15 C 0.4874(3) 0.3704(2) 0.22578(15) 0.0364(7) Uani 1 1 d . . .
H15A H 0.4148 0.3317 0.2177 0.055 Uiso 1 1 calc R . .
H15B H 0.4863 0.4404 0.1928 0.055 Uiso 1 1 calc R . .
H15C H 0.4759 0.3847 0.2713 0.055 Uiso 1 1 calc R . .
C16 C 1.0307(2) 0.2314(2) 0.19433(13) 0.0260(6) Uani 1 1 d . . .
C17 C 1.0278(3) 0.1193(2) 0.17674(15) 0.0410(7) Uani 1 1 d . . .
H17A H 0.9359 0.1097 0.1703 0.062 Uiso 1 1 calc R . .
H17B H 1.0641 0.0606 0.2135 0.062 Uiso 1 1 calc R . .
H17C H 1.0814 0.1157 0.1352 0.062 Uiso 1 1 calc R . .
C18 C 1.1732(2) 0.2438(2) 0.20741(14) 0.0349(7) Uani 1 1 d . . .
H18A H 1.2291 0.2424 0.1663 0.052 Uiso 1 1 calc R . .
H18B H 1.2072 0.183 0.2436 0.052 Uiso 1 1 calc R . .
H18C H 1.1747 0.314 0.2207 0.052 Uiso 1 1 calc R . .
C19 C 0.9763(3) 0.3239(2) 0.13739(14) 0.0389(7) Uani 1 1 d . . .
H19A H 0.9708 0.3946 0.1511 0.058 Uiso 1 1 calc R . .
H19B H 0.8876 0.3116 0.1273 0.058 Uiso 1 1 calc R . .
H19C H 1.0355 0.3251 0.0972 0.058 Uiso 1 1 calc R . .
C20 C 0.9294(2) 0.37650(19) 0.31307(11) 0.0193(5) Uani 1 1 d . . .
C21 C 0.9867(2) 0.29745(19) 0.37672(12) 0.0210(5) Uani 1 1 d . . .
C22 C 0.8833(2) 0.29179(19) 0.43538(12) 0.0235(5) Uani 1 1 d . . .
C23 C 0.7575(3) 0.2608(2) 0.44005(13) 0.0300(6) Uani 1 1 d . . .
H23 H 0.7259 0.2343 0.4047 0.036 Uiso 1 1 calc R . .
C24 C 0.6783(3) 0.2690(2) 0.49730(14) 0.0387(7) Uani 1 1 d . . .
H24 H 0.5915 0.2478 0.5013 0.046 Uiso 1 1 calc R . .
C25 C 0.7234(3) 0.3072(3) 0.54829(15) 0.0461(8) Uani 1 1 d . . .
H25 H 0.6666 0.3134 0.5867 0.055 Uiso 1 1 calc R . .
C26 C 0.8497(3) 0.3370(2) 0.54497(14) 0.0402(7) Uani 1 1 d . . .
H26 H 0.8806 0.3629 0.5808 0.048 Uiso 1 1 calc R . .
C27 C 0.9303(3) 0.3283(2) 0.48817(13) 0.0280(6) Uani 1 1 d . . .
C28 C 1.0691(3) 0.3492(2) 0.47098(13) 0.0271(6) Uani 1 1 d . . .
C29 C 1.1619(3) 0.3781(2) 0.50857(15) 0.0388(7) Uani 1 1 d . . .
H29 H 1.1382 0.3923 0.552 0.047 Uiso 1 1 calc R . .
C30 C 1.2892(3) 0.3855(2) 0.48124(16) 0.0446(8) Uani 1 1 d . . .
H30 H 1.3539 0.4049 0.5063 0.053 Uiso 1 1 calc R . .
C31 C 1.3238(3) 0.3651(2) 0.41810(16) 0.0400(7) Uani 1 1 d . . .
H31 H 1.4124 0.3695 0.4004 0.048 Uiso 1 1 calc R . .
C32 C 1.2302(2) 0.3381(2) 0.37996(14) 0.0306(6) Uani 1 1 d . . .
H32 H 1.2535 0.3258 0.336 0.037 Uiso 1 1 calc R . .
C33 C 1.1033(2) 0.32976(19) 0.40716(12) 0.0236(5) Uani 1 1 d . . .
C34 C 0.8466(2) 0.58934(19) 0.21973(12) 0.0211(5) Uani 1 1 d . . .
C35 C 0.9176(2) 0.62122(19) 0.15773(13) 0.0239(5) Uani 1 1 d . . .
C36 C 0.8475(2) 0.6410(2) 0.09925(13) 0.0265(6) Uani 1 1 d . . .
H36 H 0.895 0.657 0.0571 0.032 Uiso 1 1 calc R . .
C37 C 0.7116(2) 0.6384(2) 0.09958(12) 0.0251(5) Uani 1 1 d . . .
C38 C 0.6434(2) 0.6254(2) 0.16150(12) 0.0240(5) Uani 1 1 d . . .
H38 H 0.5492 0.631 0.1626 0.029 Uiso 1 1 calc R . .
C39 C 0.7062(2) 0.60467(19) 0.22210(12) 0.0206(5) Uani 1 1 d . . .
C40 C 1.0633(2) 0.6469(2) 0.15185(13) 0.0281(6) Uani 1 1 d . . .
C41 C 1.1028(3) 0.7027(3) 0.07967(15) 0.0476(8) Uani 1 1 d . . .
H41A H 1.0391 0.7682 0.0644 0.071 Uiso 1 1 calc R . .
H41B H 1.1027 0.6512 0.0499 0.071 Uiso 1 1 calc R . .
H41C H 1.1919 0.7246 0.0786 0.071 Uiso 1 1 calc R . .
C42 C 1.0741(3) 0.7296(2) 0.19597(17) 0.0451(8) Uani 1 1 d . . .
H42A H 1.0549 0.6957 0.2432 0.068 Uiso 1 1 calc R . .
H42B H 1.0102 0.7953 0.182 0.068 Uiso 1 1 calc R . .
H42C H 1.1643 0.7504 0.1909 0.068 Uiso 1 1 calc R . .
C43 C 1.1667(3) 0.5460(2) 0.17175(15) 0.0380(7) Uani 1 1 d . . .
H43A H 1.2557 0.5692 0.1666 0.057 Uiso 1 1 calc R . .
H43B H 1.1615 0.4943 0.1426 0.057 Uiso 1 1 calc R . .
H43C H 1.1493 0.5098 0.2188 0.057 Uiso 1 1 calc R . .
C44 C 0.6429(3) 0.6572(2) 0.03320(13) 0.0354(7) Uani 1 1 d . . .
C45 C 0.6639(3) 0.7703(3) -0.00971(15) 0.0470(8) Uani 1 1 d . . .
H45A H 0.6259 0.8275 0.0145 0.07 Uiso 1 1 calc R . .
H45B H 0.62 0.7817 -0.0524 0.07 Uiso 1 1 calc R . .
H45C H 0.7592 0.7743 -0.0188 0.07 Uiso 1 1 calc R . .
C46 C 0.4934(3) 0.6526(3) 0.04396(16) 0.0558(10) Uani 1 1 d . . .
H46A H 0.4773 0.5798 0.0703 0.084 Uiso 1 1 calc R . .
H46B H 0.4531 0.6657 0.0002 0.084 Uiso 1 1 calc R . .
H46C H 0.4539 0.7092 0.0683 0.084 Uiso 1 1 calc R . .
C47 C 0.7024(4) 0.5687(3) -0.00517(16) 0.0543(9) Uani 1 1 d . . .
H47A H 0.798 0.5719 -0.0133 0.081 Uiso 1 1 calc R . .
H47B H 0.6599 0.5816 -0.0483 0.081 Uiso 1 1 calc R . .
H47C H 0.6874 0.4959 0.0216 0.081 Uiso 1 1 calc R . .
C48 C 0.6196(2) 0.6170(2) 0.28716(12) 0.0247(5) Uani 1 1 d . . .
C49 C 0.6651(3) 0.7113(2) 0.31347(13) 0.0336(6) Uani 1 1 d . . .
H49A H 0.6591 0.7783 0.2778 0.05 Uiso 1 1 calc R . .
H49B H 0.7572 0.6908 0.327 0.05 Uiso 1 1 calc R . .
H49C H 0.608 0.7247 0.3524 0.05 Uiso 1 1 calc R . .
C50 C 0.4723(2) 0.6517(2) 0.27125(13) 0.0315(6) Uani 1 1 d . . .
H50A H 0.4369 0.5914 0.2577 0.047 Uiso 1 1 calc R . .
H50B H 0.4641 0.7172 0.2345 0.047 Uiso 1 1 calc R . .
H50C H 0.4222 0.6685 0.3114 0.047 Uiso 1 1 calc R . .
C51 C 0.6254(3) 0.5143(2) 0.34423(13) 0.0302(6) Uani 1 1 d . . .
H51A H 0.549 0.5216 0.3758 0.045 Uiso 1 1 calc R . .
H51B H 0.7077 0.5065 0.368 0.045 Uiso 1 1 calc R . .
H51C H 0.6233 0.4492 0.3255 0.045 Uiso 1 1 calc R . .
C52 C 0.3903(5) 0.9570(4) 0.1271(3) 0.1069(18) Uani 1 1 d . . .
H52A H 0.3553 1.0351 0.1215 0.16 Uiso 1 1 calc R . .
H52B H 0.3375 0.9132 0.1625 0.16 Uiso 1 1 calc R . .
H52C H 0.3854 0.9337 0.0846 0.16 Uiso 1 1 calc R . .
C53 C 0.5320(4) 0.9403(4) 0.1466(2) 0.0782(12) Uani 1 1 d . . .
H53A H 0.5382 0.9706 0.187 0.094 Uiso 1 1 calc R . .
H53B H 0.564 0.8605 0.1579 0.094 Uiso 1 1 calc R . .
C54 C 0.7472(4) 0.9676(4) 0.1088(2) 0.0750(12) Uani 1 1 d . . .
H54A H 0.7745 0.8872 0.1164 0.09 Uiso 1 1 calc R . .
H54B H 0.7632 0.9926 0.15 0.09 Uiso 1 1 calc R . .
C55 C 0.8252(5) 1.0258(5) 0.0502(3) 0.1109(18) Uani 1 1 d . . .
H55A H 0.8106 0.999 0.0099 0.166 Uiso 1 1 calc R . .
H55B H 0.9198 1.0113 0.0595 0.166 Uiso 1 1 calc R . .
H55C H 0.7964 1.1052 0.0425 0.166 Uiso 1 1 calc R . .
O1 O 1.01954(15) 0.19737(13) 0.35289(8) 0.0230(4) Uani 1 1 d . . .
O2 O 0.6113(3) 0.9920(2) 0.09447(13) 0.0723(7) Uani 1 1 d . . .
Ge1 Ge 0.92169(2) 0.24149(2) 0.277521(12) 0.01972(7) Uani 1 1 d . . .
As1 As 0.94052(2) 0.52070(2) 0.302955(13) 0.02318(8) Uani 1 1 d . . .

loop_
_atom_site_aniso_label
_atom_site_aniso_U_11
_atom_site_aniso_U_22
_atom_site_aniso_U_33
_atom_site_aniso_U_23
_atom_site_aniso_U_13
_atom_site_aniso_U_12
C1 0.0207(12) 0.0248(13) 0.0189(13) -0.0062(10) -0.0011(10) -0.0071(10)
C2 0.0246(12) 0.0231(13) 0.0227(13) -0.0067(10) -0.0036(10) -0.0057(10)
C3 0.0293(13) 0.0255(14) 0.0291(15) 0.0016(11) -0.0039(11) -0.0076(11)
C5 0.0183(12) 0.0345(15) 0.0359(16) -0.0040(12) -0.0040(11) -0.0047(11)
C6 0.0227(12) 0.0250(13) 0.0224(13) -0.0047(11) -0.0021(10) -0.0057(10)
C7 0.0259(13) 0.0249(14) 0.0313(15) -0.0042(11) -0.0036(11) -0.0069(11)
C8 0.0387(16) 0.0321(15) 0.0358(17) -0.0002(13) -0.0128(13) -0.0027(13)
C9 0.0360(15) 0.0284(15) 0.057(2) -0.0130(14) -0.0091(14) -0.0012(13)
C4 0.0260(13) 0.0303(15) 0.0322(15) -0.0026(12) 0.0012(11) -0.0091(11)
C10 0.0295(14) 0.0368(17) 0.0484(19) 0.0058(14) 0.0044(13) -0.0095(13)
C11 0.025(3) 0.049(2) 0.074(3) -0.0029(17) 0.0072(16) -0.014(2)
C12 0.025(3) 0.049(2) 0.074(3) -0.0029(17) 0.0072(16) -0.014(2)
C11' 0.025(3) 0.049(2) 0.074(3) -0.0029(17) 0.0072(16) -0.014(2)
C12' 0.025(3) 0.049(2) 0.074(3) -0.0029(17) 0.0072(16) -0.014(2)
C13 0.0211(12) 0.0287(14) 0.0312(15) -0.0003(11) -0.0060(11) -0.0105(11)
C14 0.0457(17) 0.0468(18) 0.0306(17) -0.0031(14) -0.0086(13) -0.0084(14)
C15 0.0276(14) 0.0284(15) 0.0505(19) -0.0001(13) -0.0090(13) -0.0039(12)
C16 0.0211(12) 0.0345(15) 0.0244(14) -0.0100(11) 0.0025(10) -0.0067(11)
C17 0.0431(17) 0.0466(18) 0.0397(18) -0.0217(14) 0.0099(14) -0.0135(14)
C18 0.0244(13) 0.0444(17) 0.0366(17) -0.0115(13) 0.0056(12) -0.0062(12)
C19 0.0349(15) 0.0550(19) 0.0252(15) -0.0015(13) 0.0001(12) -0.0118(14)
C20 0.0176(11) 0.0234(13) 0.0159(12) -0.0022(10) -0.0004(9) -0.0030(10)
C21 0.0220(12) 0.0216(13) 0.0191(13) -0.0021(10) -0.0023(10) -0.0049(10)
C22 0.0288(13) 0.0180(12) 0.0201(13) 0.0014(10) -0.0014(10) 0.0012(10)
C23 0.0326(14) 0.0286(14) 0.0257(15) 0.0003(11) 0.0022(11) -0.0048(12)
C24 0.0378(16) 0.0371(16) 0.0340(17) 0.0015(13) 0.0120(13) -0.0023(13)
C25 0.056(2) 0.0452(19) 0.0283(17) -0.0009(14) 0.0189(15) 0.0024(16)
C26 0.061(2) 0.0356(16) 0.0229(15) -0.0078(12) 0.0007(14) 0.0000(15)
C27 0.0357(14) 0.0225(13) 0.0224(14) -0.0003(11) -0.0008(11) 0.0003(11)
C28 0.0387(15) 0.0198(13) 0.0218(14) -0.0015(10) -0.0091(11) -0.0009(11)
C29 0.0571(19) 0.0330(16) 0.0298(16) -0.0092(13) -0.0145(14) -0.0072(14)
C30 0.0512(19) 0.0397(18) 0.048(2) -0.0077(15) -0.0270(16) -0.0142(15)
C31 0.0331(15) 0.0420(17) 0.0466(19) -0.0041(14) -0.0113(13) -0.0147(13)
C32 0.0285(13) 0.0347(15) 0.0293(15) -0.0039(12) -0.0081(11) -0.0078(12)
C33 0.0284(13) 0.0184(12) 0.0236(14) -0.0002(10) -0.0086(10) -0.0048(10)
C34 0.0248(12) 0.0175(12) 0.0209(13) -0.0032(10) -0.0013(10) -0.0043(10)
C35 0.0232(12) 0.0206(13) 0.0270(14) -0.0037(11) 0.0016(10) -0.0031(10)
C36 0.0289(13) 0.0293(14) 0.0199(13) -0.0024(11) 0.0049(11) -0.0067(11)
C37 0.0297(13) 0.0273(14) 0.0192(13) -0.0028(11) -0.0011(10) -0.0103(11)
C38 0.0218(12) 0.0270(14) 0.0235(14) -0.0027(11) -0.0002(10) -0.0086(11)
C39 0.0240(12) 0.0170(12) 0.0208(13) -0.0019(10) -0.0025(10) -0.0058(10)
C40 0.0212(12) 0.0306(14) 0.0309(15) -0.0029(12) 0.0022(11) -0.0050(11)
C41 0.0270(15) 0.062(2) 0.045(2) 0.0076(16) 0.0063(13) -0.0131(15)
C42 0.0372(16) 0.0423(18) 0.060(2) -0.0152(16) 0.0039(15) -0.0177(14)
C43 0.0247(13) 0.0414(17) 0.0451(18) -0.0031(14) 0.0008(12) -0.0052(13)
C44 0.0365(15) 0.0534(19) 0.0174(14) -0.0021(13) -0.0028(11) -0.0179(14)
C45 0.057(2) 0.056(2) 0.0255(16) 0.0063(14) -0.0138(14) -0.0146(16)
C46 0.0430(18) 0.099(3) 0.0270(17) -0.0021(17) -0.0135(14) -0.0273(19)
C47 0.075(2) 0.066(2) 0.0313(18) -0.0181(16) 0.0009(16) -0.0287(19)
C48 0.0247(12) 0.0289(14) 0.0195(13) -0.0037(11) 0.0006(10) -0.0032(11)
C49 0.0403(15) 0.0356(16) 0.0267(15) -0.0115(12) -0.0001(12) -0.0044(13)
C50 0.0276(13) 0.0409(16) 0.0254(15) -0.0092(12) 0.0023(11) -0.0008(12)
C51 0.0296(14) 0.0368(15) 0.0222(14) -0.0018(12) 0.0046(11) -0.0078(12)
C52 0.078(3) 0.079(3) 0.137(5) 0.025(3) 0.003(3) 0.002(3)
C53 0.091(3) 0.064(3) 0.072(3) 0.009(2) 0.004(2) -0.024(2)
C54 0.073(3) 0.073(3) 0.088(3) -0.029(2) -0.016(2) -0.017(2)
C55 0.099(4) 0.160(5) 0.094(4) -0.056(4) 0.017(3) -0.051(4)
O1 0.0223(8) 0.0237(9) 0.0247(9) -0.0074(7) -0.0052(7) -0.0022(7)
O2 0.0784(19) 0.0678(18) 0.0652(18) -0.0009(14) -0.0058(15) -0.0102(15)
Ge1 0.01692(13) 0.02360(15) 0.01960(14) -0.00477(11) -0.00194(10) -0.00504(10)
As1 0.02628(14) 0.02224(14) 0.02186(15) -0.00362(11) -0.00592(10) -0.00515(11)

loop_
_atom_type_symbol
_atom_type_description
_atom_type_scat_dispersion_real
_atom_type_scat_dispersion_imag
_atom_type_scat_source
C C 0.0033 0.0016 'International Tables Vol C Tables 4.2.6.8 and 6.1.1.4'
H H 0 0 'International Tables Vol C Tables 4.2.6.8 and 6.1.1.4'
O O 0.0106 0.006 'International Tables Vol C Tables 4.2.6.8 and 6.1.1.4'
Ge Ge 0.1547 1.8001 'International Tables Vol C Tables 4.2.6.8 and 6.1.1.4'
As As 0.0499 2.0058 'International Tables Vol C Tables 4.2.6.8 and 6.1.1.4'

loop_
_geom_angle_atom_site_label_1
_geom_angle_atom_site_label_2
_geom_angle_atom_site_label_3
_geom_angle
C2 C1 C6 119.3(2)
C2 C1 Ge1 117.62(17)
C6 C1 Ge1 122.56(18)
C3 C2 C1 118.8(2)
C3 C2 C7 117.1(2)
C1 C2 C7 124.0(2)
C4 C3 C2 122.5(2)
C4 C3 H3 118.8
C2 C3 H3 118.8
C4 C5 C6 121.7(2)
C4 C5 H5 119.1
C6 C5 H5 119.1
C5 C6 C1 119.2(2)
C5 C6 C13 119.7(2)
C1 C6 C13 120.7(2)
C2 C7 C8 112.1(2)
C2 C7 C9 110.7(2)
C8 C7 C9 111.1(2)
C2 C7 H7 107.6
C8 C7 H7 107.6
C9 C7 H7 107.6
C7 C8 H8A 109.5
C7 C8 H8B 109.5
H8A C8 H8B 109.5
C7 C8 H8C 109.5
H8A C8 H8C 109.5
H8B C8 H8C 109.5
C7 C9 H9A 109.5
C7 C9 H9B 109.5
H9A C9 H9B 109.5
C7 C9 H9C 109.5
H9A C9 H9C 109.5
H9B C9 H9C 109.5
C3 C4 C5 118.0(2)
C3 C4 C10 120.0(2)
C5 C4 C10 122.0(2)
C11' C10 C12 93.6(4)
C11' C10 C4 117.5(5)
C12 C10 C4 113.9(3)
C11' C10 C12' 114.1(4)
C4 C10 C12' 107.3(4)
C12 C10 C11 110.0(4)
C4 C10 C11 108.9(4)
C12' C10 C11 130.2(4)
C11' C10 H10 115.1
C12 C10 H10 108
C4 C10 H10 108
C12' C10 H10 91.8
C11 C10 H10 108
C10 C11 H11A 109.5
C10 C11 H11B 109.5
H11A C11 H11B 109.5
C10 C11 H11C 109.5
H11A C11 H11C 109.5
H11B C11 H11C 109.5
C10 C12 H12A 109.5
C10 C12 H12B 109.5
H12A C12 H12B 109.5
C10 C12 H12C 109.5
H12A C12 H12C 109.5
H12B C12 H12C 109.5
C10 C11' H11D 109.5
C10 C11' H11E 109.5
H11D C11' H11E 109.5
C10 C11' H11F 109.5
H11D C11' H11F 109.5
H11E C11' H11F 109.5
C10 C12' H12D 109.5
C10 C12' H12E 109.5
H12D C12' H12E 109.5
C10 C12' H12F 109.5
H12D C12' H12F 109.5
H12E C12' H12F 109.5
C6 C13 C15 114.3(2)
C6 C13 C14 109.0(2)
C15 C13 C14 109.2(2)
C6 C13 H13 108
C15 C13 H13 108
C14 C13 H13 108
C13 C14 H14A 109.5
C13 C14 H14B 109.5
H14A C14 H14B 109.5
C13 C14 H14C 109.5
H14A C14 H14C 109.5
H14B C14 H14C 109.5
C13 C15 H15A 109.5
C13 C15 H15B 109.5
H15A C15 H15B 109.5
C13 C15 H15C 109.5
H15A C15 H15C 109.5
H15B C15 H15C 109.5
C19 C16 C18 110.5(2)
C19 C16 C17 110.4(2)
C18 C16 C17 109.3(2)
C19 C16 Ge1 108.69(17)
C18 C16 Ge1 107.58(17)
C17 C16 Ge1 110.31(17)
C16 C17 H17A 109.5
C16 C17 H17B 109.5
H17A C17 H17B 109.5
C16 C17 H17C 109.5
H17A C17 H17C 109.5
H17B C17 H17C 109.5
C16 C18 H18A 109.5
C16 C18 H18B 109.5
H18A C18 H18B 109.5
C16 C18 H18C 109.5
H18A C18 H18C 109.5
H18B C18 H18C 109.5
C16 C19 H19A 109.5
C16 C19 H19B 109.5
H19A C19 H19B 109.5
C16 C19 H19C 109.5
H19A C19 H19C 109.5
H19B C19 H19C 109.5
C21 C20 As1 117.93(16)
C21 C20 Ge1 86.22(14)
As1 C20 Ge1 152.88(13)
O1 C21 C33 112.82(18)
O1 C21 C22 114.86(19)
C33 C21 C22 101.22(19)
O1 C21 C20 100.94(18)
C33 C21 C20 117.51(19)
C22 C21 C20 110.12(18)
O1 C21 Ge1 48.15(9)
C33 C21 Ge1 142.86(17)
C22 C21 Ge1 115.65(15)
C20 C21 Ge1 54.65(11)
C23 C22 C27 120.4(2)
C23 C22 C21 129.2(2)
C27 C22 C21 110.4(2)
C22 C23 C24 118.7(3)
C22 C23 H23 120.7
C24 C23 H23 120.7
C25 C24 C23 120.8(3)
C25 C24 H24 119.6
C23 C24 H24 119.6
C24 C25 C26 121.3(3)
C24 C25 H25 119.3
C26 C25 H25 119.3
C25 C26 C27 118.3(3)
C25 C26 H26 120.8
C27 C26 H26 120.8
C26 C27 C22 120.4(3)
C26 C27 C28 131.2(3)
C22 C27 C28 108.4(2)
C33 C28 C29 120.8(3)
C33 C28 C27 108.5(2)
C29 C28 C27 130.7(3)
C30 C29 C28 118.4(3)
C30 C29 H29 120.8
C28 C29 H29 120.8
C31 C30 C29 120.9(3)
C31 C30 H30 119.5
C29 C30 H30 119.5
C30 C31 C32 120.6(3)
C30 C31 H31 119.7
C32 C31 H31 119.7
C33 C32 C31 118.7(3)
C33 C32 H32 120.6
C31 C32 H32 120.6
C32 C33 C28 120.5(2)
C32 C33 C21 128.3(2)
C28 C33 C21 111.2(2)
C39 C34 C35 119.7(2)
C39 C34 As1 119.28(17)
C35 C34 As1 120.98(17)
C36 C35 C34 117.3(2)
C36 C35 C40 118.5(2)
C34 C35 C40 123.9(2)
C37 C36 C35 123.1(2)
C37 C36 H36 118.4
C35 C36 H36 118.4
C38 C37 C36 117.0(2)
C38 C37 C44 122.9(2)
C36 C37 C44 119.9(2)
C37 C38 C39 123.0(2)
C37 C38 H38 118.5
C39 C38 H38 118.5
C38 C39 C34 117.7(2)
C38 C39 C48 118.3(2)
C34 C39 C48 123.4(2)
C43 C40 C41 106.2(2)
C43 C40 C42 109.6(2)
C41 C40 C42 106.5(2)
C43 C40 C35 114.6(2)
C41 C40 C35 111.5(2)
C42 C40 C35 108.1(2)
C40 C41 H41A 109.5
C40 C41 H41B 109.5
H41A C41 H41B 109.5
C40 C41 H41C 109.5
H41A C41 H41C 109.5
H41B C41 H41C 109.5
C40 C42 H42A 109.5
C40 C42 H42B 109.5
H42A C42 H42B 109.5
C40 C42 H42C 109.5
H42A C42 H42C 109.5
H42B C42 H42C 109.5
C40 C43 H43A 109.5
C40 C43 H43B 109.5
H43A C43 H43B 109.5
C40 C43 H43C 109.5
H43A C43 H43C 109.5
H43B C43 H43C 109.5
C37 C44 C45 109.9(2)
C37 C44 C46 112.1(2)
C45 C44 C46 108.0(3)
C37 C44 C47 109.3(2)
C45 C44 C47 108.9(2)
C46 C44 C47 108.6(3)
C44 C45 H45A 109.5
C44 C45 H45B 109.5
H45A C45 H45B 109.5
C44 C45 H45C 109.5
H45A C45 H45C 109.5
H45B C45 H45C 109.5
C44 C46 H46A 109.5
C44 C46 H46B 109.5
H46A C46 H46B 109.5
C44 C46 H46C 109.5
H46A C46 H46C 109.5
H46B C46 H46C 109.5
C44 C47 H47A 109.5
C44 C47 H47B 109.5
H47A C47 H47B 109.5
C44 C47 H47C 109.5
H47A C47 H47C 109.5
H47B C47 H47C 109.5
C51 C48 C50 106.8(2)
C51 C48 C49 108.6(2)
C50 C48 C49 106.5(2)
C51 C48 C39 115.8(2)
C50 C48 C39 111.1(2)
C49 C48 C39 107.6(2)
C48 C49 H49A 109.5
C48 C49 H49B 109.5
H49A C49 H49B 109.5
C48 C49 H49C 109.5
H49A C49 H49C 109.5
H49B C49 H49C 109.5
C48 C50 H50A 109.5
C48 C50 H50B 109.5
H50A C50 H50B 109.5
C48 C50 H50C 109.5
H50A C50 H50C 109.5
H50B C50 H50C 109.5
C48 C51 H51A 109.5
C48 C51 H51B 109.5
H51A C51 H51B 109.5
C48 C51 H51C 109.5
H51A C51 H51C 109.5
H51B C51 H51C 109.5
C53 C52 H52A 109.5
C53 C52 H52B 109.5
H52A C52 H52B 109.5
C53 C52 H52C 109.5
H52A C52 H52C 109.5
H52B C52 H52C 109.5
O2 C53 C52 110.6(4)
O2 C53 H53A 109.5
C52 C53 H53A 109.5
O2 C53 H53B 109.5
C52 C53 H53B 109.5
H53A C53 H53B 108.1
O2 C54 C55 108.1(4)
O2 C54 H54A 110.1
C55 C54 H54A 110.1
O2 C54 H54B 110.1
C55 C54 H54B 110.1
H54A C54 H54B 108.4
C54 C55 H55A 109.5
C54 C55 H55B 109.5
H55A C55 H55B 109.5
C54 C55 H55C 109.5
H55A C55 H55C 109.5
H55B C55 H55C 109.5
C21 O1 Ge1 96.17(12)
C53 O2 C54 111.6(3)
O1 Ge1 C1 105.57(9)
O1 Ge1 C16 112.18(9)
C1 Ge1 C16 115.33(10)
O1 Ge1 C20 73.66(8)
C1 Ge1 C20 124.51(9)
C16 Ge1 C20 115.61(10)
C1 Ge1 C21 114.21(9)
C16 Ge1 C21 127.29(9)
C20 As1 C34 103.98(10)

loop_
_geom_bond_atom_site_label_1
_geom_bond_atom_site_label_2
_geom_bond_distance
C1 C2 1.402(3)
C1 C6 1.411(3)
C1 Ge1 1.970(2)
C2 C3 1.398(3)
C2 C7 1.522(3)
C3 C4 1.378(3)
C3 H3 0.95
C5 C4 1.388(4)
C5 C6 1.397(3)
C5 H5 0.95
C6 C13 1.513(3)
C7 C8 1.527(4)
C7 C9 1.531(3)
C7 H7 1
C8 H8A 0.98
C8 H8B 0.98
C8 H8C 0.98
C9 H9A 0.98
C9 H9B 0.98
C9 H9C 0.98
C4 C10 1.520(4)
C10 C11' 1.486(10)
C10 C12 1.517(7)
C10 C12' 1.549(9)
C10 C11 1.557(8)
C10 H10 1
C11 H11A 0.98
C11 H11B 0.98
C11 H11C 0.98
C12 H12A 0.98
C12 H12B 0.98
C12 H12C 0.98
C11' H11D 0.98
C11' H11E 0.98
C11' H11F 0.98
C12' H12D 0.98
C12' H12E 0.98
C12' H12F 0.98
C13 C15 1.523(3)
C13 C14 1.524(4)
C13 H13 1
C14 H14A 0.98
C14 H14B 0.98
C14 H14C 0.98
C15 H15A 0.98
C15 H15B 0.98
C15 H15C 0.98
C16 C19 1.524(4)
C16 C18 1.528(3)
C16 C17 1.532(4)
C16 Ge1 1.976(2)
C17 H17A 0.98
C17 H17B 0.98
C17 H17C 0.98
C18 H18A 0.98
C18 H18B 0.98
C18 H18C 0.98
C19 H19A 0.98
C19 H19B 0.98
C19 H19C 0.98
C20 C21 1.545(3)
C20 As1 1.794(2)
C20 Ge1 1.997(2)
C21 O1 1.433(3)
C21 C33 1.520(3)
C21 C22 1.530(3)
C21 Ge1 2.444(2)
C22 C23 1.380(3)
C22 C27 1.396(3)
C23 C24 1.384(4)
C23 H23 0.95
C24 C25 1.369(4)
C24 H24 0.95
C25 C26 1.381(4)
C25 H25 0.95
C26 C27 1.385(4)
C26 H26 0.95
C27 C28 1.476(4)
C28 C33 1.387(3)
C28 C29 1.390(4)
C29 C30 1.379(4)
C29 H29 0.95
C30 C31 1.378(4)
C30 H30 0.95
C31 C32 1.393(4)
C31 H31 0.95
C32 C33 1.376(3)
C32 H32 0.95
C34 C39 1.414(3)
C34 C35 1.415(3)
C34 As1 1.974(2)
C35 C36 1.391(3)
C35 C40 1.551(3)
C36 C37 1.387(3)
C36 H36 0.95
C37 C38 1.384(3)
C37 C44 1.525(3)
C38 C39 1.389(3)
C38 H38 0.95
C39 C48 1.562(3)
C40 C43 1.531(4)
C40 C41 1.533(4)
C40 C42 1.535(4)
C41 H41A 0.98
C41 H41B 0.98
C41 H41C 0.98
C42 H42A 0.98
C42 H42B 0.98
C42 H42C 0.98
C43 H43A 0.98
C43 H43B 0.98
C43 H43C 0.98
C44 C45 1.527(4)
C44 C46 1.528(4)
C44 C47 1.531(4)
C45 H45A 0.98
C45 H45B 0.98
C45 H45C 0.98
C46 H46A 0.98
C46 H46B 0.98
C46 H46C 0.98
C47 H47A 0.98
C47 H47B 0.98
C47 H47C 0.98
C48 C51 1.530(3)
C48 C50 1.539(3)
C48 C49 1.539(4)
C49 H49A 0.98
C49 H49B 0.98
C49 H49C 0.98
C50 H50A 0.98
C50 H50B 0.98
C50 H50C 0.98
C51 H51A 0.98
C51 H51B 0.98
C51 H51C 0.98
C52 C53 1.499(6)
C52 H52A 0.98
C52 H52B 0.98
C52 H52C 0.98
C53 O2 1.384(4)
C53 H53A 0.99
C53 H53B 0.99
C54 O2 1.412(4)
C54 C55 1.492(6)
C54 H54A 0.99
C54 H54B 0.99
C55 H55A 0.98
C55 H55B 0.98
C55 H55C 0.98
O1 Ge1 1.8309(16)
